data_4105767
loop_
_publ_author_name
'Zhiwei Liu'
'Munzarin F. Qayyum'
'Chao Wu'
'Matthew T. Whited'
'Peter I. Djurovich'
'Keith O. Hodgson'
'Britt Hedman'
'Edward I. Solomon'
'Mark E. Thompson'

_publ_contact_author_address
;Department of Chemistry
University of Southern California
Los Angeles, CA 90089
;
_publ_contact_author_email met@usc.edu
_publ_contact_author_fax '(+1) 213-740-8594'
_publ_contact_author_name 'Mark E. Thompson'
_publ_section_title
;
 A Codeposition Route to CuI-Pyridine Coordination Complexes for Organic
 Light-Emitting Diodes
;
_journal_name_full 'Journal of the American Chemical Society'
_journal_page_first 3700
_journal_page_last 3703
_journal_paper_doi 10.1021/ja1065653
_journal_volume 133
_journal_year 2011
_chemical_formula_moiety 'C116 H76 Cu4 I4 N12, 3(C H2 Cl2)'
_chemical_formula_sum 'C119 H82 Cl6 Cu4 I4 N12'
_chemical_formula_weight 2654.43
_chemical_name_systematic
; 
 ? 
;
_space_group_IT_number 14
_symmetry_cell_setting monoclinic
_symmetry_space_group_name_Hall '-P 2ybc'
_symmetry_space_group_name_H-M 'P 1 21/c 1'
_atom_sites_solution_hydrogens geom
_atom_sites_solution_primary direct
_atom_sites_solution_secondary difmap
_audit_creation_method SHELXL-97
_cell_angle_alpha 90.00
_cell_angle_beta 101.259(9)
_cell_angle_gamma 90.00
_cell_formula_units_Z 4
_cell_length_a 24.281(3)
_cell_length_b 14.6355(14)
_cell_length_c 31.244(4)
_cell_measurement_reflns_used 6394
_cell_measurement_temperature 138(2)
_cell_measurement_theta_max 26.3629
_cell_measurement_theta_min 2.2051
_cell_volume 10889(2)
_computing_cell_refinement 'Bruker XSCANS'
_computing_data_collection 'Bruker XSCANS'
_computing_data_reduction 'Bruker SHELXTL'
_computing_molecular_graphics 'Bruker SHELXTL'
_computing_publication_material 'Bruker SHELXTL'
_computing_structure_refinement 'SHELXL-97 (Sheldrick, 2008)'
_computing_structure_solution 'SHELXS-97 (Sheldrick, 2008)'
_diffrn_ambient_temperature 138(2)
_diffrn_measured_fraction_theta_full 0.999
_diffrn_measured_fraction_theta_max 0.970
_diffrn_measurement_device_type 'Bruker P4'
_diffrn_measurement_method '\w scans'
_diffrn_radiation_monochromator graphite
_diffrn_radiation_source 'fine-focus sealed tube'
_diffrn_radiation_type MoK\a
_diffrn_radiation_wavelength 0.71073
_diffrn_reflns_av_R_equivalents 0.0852
_diffrn_reflns_av_sigmaI/netI 0.1163
_diffrn_reflns_limit_h_max 31
_diffrn_reflns_limit_h_min -31
_diffrn_reflns_limit_k_max 18
_diffrn_reflns_limit_k_min -18
_diffrn_reflns_limit_l_max 35
_diffrn_reflns_limit_l_min -40
_diffrn_reflns_number 93046
_diffrn_reflns_theta_full 25.00
_diffrn_reflns_theta_max 27.64
_diffrn_reflns_theta_min 1.33
_exptl_absorpt_coefficient_mu 2.107
_exptl_absorpt_correction_T_max 0.7456
_exptl_absorpt_correction_T_min 0.6238
_exptl_absorpt_correction_type multi-scan
_exptl_absorpt_process_details 'Bruker SADABS'
_exptl_crystal_colour colorless
_exptl_crystal_density_diffrn 1.619
_exptl_crystal_description plate
_exptl_crystal_F_000 5240
_exptl_crystal_size_max 0.24
_exptl_crystal_size_mid 0.08
_exptl_crystal_size_min 0.05
_platon_squeeze_details
;
;
_refine_diff_density_max 0.994
_refine_diff_density_min -1.118
_refine_diff_density_rms 0.131
_refine_ls_extinction_method none
_refine_ls_goodness_of_fit_ref 0.991
_refine_ls_hydrogen_treatment constr
_refine_ls_matrix_type full
_refine_ls_number_parameters 1306
_refine_ls_number_reflns 24581
_refine_ls_number_restraints 0
_refine_ls_restrained_S_all 0.991
_refine_ls_R_factor_all 0.1008
_refine_ls_R_factor_gt 0.0538
_refine_ls_shift/su_max 0.012
_refine_ls_shift/su_mean 0.000
_refine_ls_structure_factor_coef Fsqd
_refine_ls_weighting_details 'calc w=1/[\s^2^(Fo^2^)+(0.0336P)^2^+0.0000P] where P=(Fo^2^+2Fc^2^)/3'
_refine_ls_weighting_scheme calc
_refine_ls_wR_factor_gt 0.1133
_refine_ls_wR_factor_ref 0.1254
_reflns_number_gt 15242
_reflns_number_total 24581
_reflns_threshold_expression >2sigma(I)
_cod_data_source_file ja1065653_si_002.cif
_cod_data_source_block zl21
_cod_original_sg_symbol_Hall -P2ybc
_cod_database_code 4105767

loop_
_symmetry_equiv_pos_as_xyz
'x, y, z'
'-x, y+1/2, -z+1/2'
'-x, -y, -z'
'x, -y-1/2, z-1/2'

loop_
_atom_site_label
_atom_site_type_symbol
_atom_site_fract_x
_atom_site_fract_y
_atom_site_fract_z
_atom_site_U_iso_or_equiv
_atom_site_adp_type
_atom_site_occupancy
_atom_site_symmetry_multiplicity
_atom_site_calc_flag
_atom_site_refinement_flags
Cu1 Cu 0.18169(3) 0.30175(4) 0.35582(2) 0.02914(16) Uani 1 1 d .
Cu2 Cu 0.24822(3) 0.19838(4) 0.32164(2) 0.02865(16) Uani 1 1 d .
Cu3 Cu 0.29089(3) 0.35563(4) 0.36277(2) 0.02886(17) Uani 1 1 d .
Cu4 Cu 0.26444(3) 0.21478(4) 0.40564(2) 0.02917(16) Uani 1 1 d .
I1 I 0.172884(14) 0.11772(2) 0.358989(11) 0.02544(9) Uani 1 1 d .
I2 I 0.230595(15) 0.37877(2) 0.429779(12) 0.02922(9) Uani 1 1 d .
I3 I 0.221807(15) 0.36909(2) 0.287506(12) 0.02981(10) Uani 1 1 d .
I4 I 0.355800(14) 0.21121(2) 0.370254(12) 0.02581(9) Uani 1 1 d .
N1 N 0.19383(18) -0.0709(3) 0.20111(15) 0.0288(11) Uani 1 1 d .
N2 N 0.32475(18) 0.7149(3) 0.38155(15) 0.0284(11) Uani 1 1 d .
N3 N 0.01528(17) 0.5424(3) 0.35402(14) 0.0258(10) Uani 1 1 d .
N4 N 0.49262(18) 0.5258(3) 0.39763(16) 0.0330(12) Uani 1 1 d .
N5 N -0.03303(18) 0.2461(3) 0.28327(15) 0.0297(11) Uani 1 1 d .
N6 N 0.19666(17) 0.0476(3) 0.53670(14) 0.0274(10) Uani 1 1 d .
N7 N 0.34274(17) 0.4668(3) 0.36990(14) 0.0258(10) Uani 1 1 d .
N8 N 0.10075(17) 0.3435(3) 0.33887(14) 0.0256(10) Uani 1 1 d .
N9 N 0.25532(18) 0.1247(3) 0.26816(14) 0.0238(10) Uani 1 1 d .
N10 N 0.27789(18) 0.1289(3) 0.45766(14) 0.0270(10) Uani 1 1 d .
N11 N 0.38895(18) -0.0115(3) 0.52136(14) 0.0272(10) Uani 1 1 d .
N12 N 0.3350(2) 0.1532(3) 0.18145(15) 0.0340(12) Uani 1 1 d .
C4 C 0.2415(3) 0.0966(4) 0.6133(2) 0.0383(15) Uani 1 1 d .
H4 H 0.2751 0.1199 0.6061 0.046 Uiso 1 1 calc R
C5 C 0.4380(3) -0.2721(4) 0.5640(3) 0.067(2) Uani 1 1 d .
H5 H 0.4510 -0.3311 0.5740 0.080 Uiso 1 1 calc R
C6 C 0.0055(2) 0.3119(4) 0.30610(17) 0.0269(12) Uani 1 1 d .
C7 C 0.2378(2) 0.8698(4) 0.42701(19) 0.0326(14) Uani 1 1 d .
H7 H 0.2296 0.9333 0.4245 0.039 Uiso 1 1 calc R
C8 C -0.0260(2) 0.6005(3) 0.33087(18) 0.0259(12) Uani 1 1 d .
C9 C 0.3074(2) 0.8660(3) 0.37358(18) 0.0262(12) Uani 1 1 d .
C10 C 0.0062(2) 0.6621(3) 0.39940(19) 0.0292(13) Uani 1 1 d .
C11 C 0.1713(2) -0.2204(4) 0.1859(2) 0.0381(15) Uani 1 1 d .
C12 C -0.0313(2) 0.1520(3) 0.29181(19) 0.0286(13) Uani 1 1 d .
C13 C -0.0058(2) 0.0112(4) 0.3272(2) 0.0384(15) Uani 1 1 d .
H13 H 0.0156 -0.0226 0.3507 0.046 Uiso 1 1 calc R
C14 C -0.1063(2) 0.7313(4) 0.30198(19) 0.0349(14) Uani 1 1 d .
H14 H -0.1351 0.7745 0.2918 0.042 Uiso 1 1 calc R
C15 C -0.0660(2) 0.1065(4) 0.25761(19) 0.0302(13) Uani 1 1 d .
C16 C 0.4089(2) 0.6221(3) 0.38914(18) 0.0281(13) Uani 1 1 d .
H16 H 0.4316 0.6751 0.3958 0.034 Uiso 1 1 calc R
C17 C 0.3381(2) 0.7933(3) 0.36036(18) 0.0256(12) Uani 1 1 d .
C18 C -0.0112(2) 0.3952(3) 0.31802(17) 0.0255(12) Uani 1 1 d .
H18 H -0.0497 0.4125 0.3113 0.031 Uiso 1 1 calc R
C19 C 0.2437(3) -0.2841(4) 0.2590(2) 0.0505(18) Uani 1 1 d .
H19 H 0.2681 -0.3078 0.2840 0.061 Uiso 1 1 calc R
C20 C 0.0613(2) 0.2878(4) 0.31620(17) 0.0279(12) Uani 1 1 d .
H20 H 0.0723 0.2300 0.3069 0.033 Uiso 1 1 calc R
C21 C 0.1833(3) 0.0671(4) 0.6669(2) 0.0422(16) Uani 1 1 d .
H21 H 0.1783 0.0710 0.6963 0.051 Uiso 1 1 calc R
C22 C -0.1260(2) 0.1714(4) 0.1858(2) 0.0444(16) Uani 1 1 d .
H22 H -0.1416 0.1149 0.1744 0.053 Uiso 1 1 calc R
C23 C 0.2625(2) 0.6797(4) 0.43488(19) 0.0339(14) Uani 1 1 d .
H23 H 0.2705 0.6161 0.4373 0.041 Uiso 1 1 calc R
C24 C 0.1329(2) -0.0011(4) 0.13534(19) 0.0386(15) Uani 1 1 d .
H24 H 0.1443 0.0601 0.1421 0.046 Uiso 1 1 calc R
C25 C 0.3200(2) 0.5495(3) 0.37061(17) 0.0269(12) Uani 1 1 d .
H25 H 0.2803 0.5546 0.3637 0.032 Uiso 1 1 calc R
C26 C 0.2259(3) 0.7207(4) 0.4577(2) 0.0423(16) Uani 1 1 d .
H26 H 0.2084 0.6842 0.4764 0.051 Uiso 1 1 calc R
C27 C -0.0331(2) 0.6740(4) 0.35801(18) 0.0292(13) Uani 1 1 d .
C28 C -0.0016(2) 0.1043(4) 0.3271(2) 0.0359(14) Uani 1 1 d .
H28 H 0.0212 0.1356 0.3508 0.043 Uiso 1 1 calc R
C29 C 0.3991(2) 0.4602(3) 0.37810(16) 0.0247(12) Uani 1 1 d .
H29 H 0.4161 0.4019 0.3774 0.030 Uiso 1 1 calc R
C30 C 0.3746(2) 0.8035(3) 0.33153(18) 0.0294(13) Uani 1 1 d .
H30 H 0.3948 0.7531 0.3232 0.035 Uiso 1 1 calc R
C31 C 0.1456(2) 0.0075(4) 0.51887(18) 0.0301(13) Uani 1 1 d .
C32 C -0.0747(2) 0.7401(4) 0.3433(2) 0.0399(15) Uani 1 1 d .
H32 H -0.0808 0.7895 0.3616 0.048 Uiso 1 1 calc R
C33 C 0.0345(2) 0.5798(4) 0.39561(18) 0.0292(13) Uani 1 1 d .
C34 C -0.0712(2) 0.0119(4) 0.2592(2) 0.0365(15) Uani 1 1 d .
H34 H -0.0958 -0.0197 0.2366 0.044 Uiso 1 1 calc R
C35 C 0.3513(2) 0.6286(3) 0.38087(17) 0.0246(12) Uani 1 1 d .
C36 C 0.5123(3) 0.5934(4) 0.4734(2) 0.0428(16) Uani 1 1 d .
H36 H 0.4745 0.6100 0.4736 0.051 Uiso 1 1 calc R
C37 C 0.2872(2) 0.7363(3) 0.40802(18) 0.0270(12) Uani 1 1 d .
C38 C 0.0844(2) 0.4252(3) 0.34956(18) 0.0269(13) Uani 1 1 d .
H38 H 0.1121 0.4658 0.3644 0.032 Uiso 1 1 calc R
C39 C 0.0294(2) 0.4550(3) 0.34044(17) 0.0249(12) Uani 1 1 d .
C40 C -0.0691(2) 0.2607(4) 0.24274(18) 0.0307(13) Uani 1 1 d .
C41 C 0.4332(2) 0.5369(3) 0.38761(18) 0.0287(13) Uani 1 1 d .
C42 C -0.0969(2) 0.6598(4) 0.27461(18) 0.0318(13) Uani 1 1 d .
H42 H -0.1187 0.6565 0.2459 0.038 Uiso 1 1 calc R
C43 C 0.1997(2) 0.0569(4) 0.58203(18) 0.0300(13) Uani 1 1 d .
C44 C 0.2747(2) 0.8303(3) 0.40316(17) 0.0259(12) Uani 1 1 d .
C45 C 0.1165(2) -0.0120(4) 0.55210(18) 0.0303(13) Uani 1 1 d .
C46 C 0.5263(2) 0.4869(4) 0.3703(2) 0.0375(15) Uani 1 1 d .
C47 C 0.1753(3) -0.3139(4) 0.1939(2) 0.0439(17) Uani 1 1 d .
H47 H 0.1534 -0.3559 0.1745 0.053 Uiso 1 1 calc R
C48 C 0.2047(2) -0.1597(4) 0.21598(18) 0.0314(13) Uani 1 1 d .
C49 C 0.1551(2) -0.0729(4) 0.16174(19) 0.0327(14) Uani 1 1 d .
C50 C 0.5819(2) 0.4870(4) 0.3930(2) 0.0407(16) Uani 1 1 d .
C51 C 0.1423(3) 0.0283(4) 0.6358(2) 0.0381(15) Uani 1 1 d .
H51 H 0.1087 0.0059 0.6434 0.046 Uiso 1 1 calc R
C52 C 0.1238(2) -0.0151(4) 0.47549(19) 0.0327(13) Uani 1 1 d .
H52 H 0.1430 -0.0004 0.4527 0.039 Uiso 1 1 calc R
C53 C 0.0644(2) -0.0578(4) 0.5426(2) 0.0400(15) Uani 1 1 d .
H53 H 0.0441 -0.0706 0.5650 0.048 Uiso 1 1 calc R
C54 C 0.0742(2) 0.5461(4) 0.43095(18) 0.0371(14) Uani 1 1 d .
H54 H 0.0931 0.4899 0.4290 0.045 Uiso 1 1 calc R
C55 C -0.0901(2) 0.1747(4) 0.22639(19) 0.0328(14) Uani 1 1 d .
C56 C 0.5269(2) 0.5516(4) 0.4369(2) 0.0366(15) Uani 1 1 d .
C57 C 0.0926(3) -0.0227(5) 0.0980(2) 0.0482(17) Uani 1 1 d .
H57 H 0.0765 0.0250 0.0790 0.058 Uiso 1 1 calc R
C58 C 0.0754(3) -0.1134(5) 0.0882(2) 0.0526(19) Uani 1 1 d .
H58 H 0.0474 -0.1263 0.0632 0.063 Uiso 1 1 calc R
C59 C 0.0844(3) 0.5970(4) 0.4680(2) 0.0431(16) Uani 1 1 d .
H59 H 0.1102 0.5743 0.4925 0.052 Uiso 1 1 calc R
C60 C 0.1504(2) 0.0217(3) 0.59217(18) 0.0283(13) Uani 1 1 d .
C61 C 0.2318(3) 0.1006(4) 0.65589(19) 0.0409(16) Uani 1 1 d .
H61 H 0.2595 0.1273 0.6780 0.049 Uiso 1 1 calc R
C62 C 0.2111(3) -0.3436(4) 0.2302(2) 0.0545(19) Uani 1 1 d .
H62 H 0.2139 -0.4073 0.2359 0.065 Uiso 1 1 calc R
C63 C 0.2966(2) 0.1171(3) 0.20468(19) 0.0299(13) Uani 1 1 d .
C64 C 0.2360(2) 0.1166(3) 0.47919(17) 0.0251(12) Uani 1 1 d .
H64 H 0.2013 0.1471 0.4695 0.030 Uiso 1 1 calc R
C65 C 0.2648(2) 0.0408(4) 0.19047(17) 0.0289(13) Uani 1 1 d .
H65 H 0.2683 0.0116 0.1640 0.035 Uiso 1 1 calc R
C66 C 0.2900(2) 0.1570(4) 0.24369(18) 0.0315(13) Uani 1 1 d .
H66 H 0.3113 0.2101 0.2534 0.038 Uiso 1 1 calc R
C67 C 0.2250(2) 0.0508(3) 0.25446(17) 0.0273(12) Uani 1 1 d .
H67 H 0.2005 0.0268 0.2720 0.033 Uiso 1 1 calc R
C68 C 0.3359(2) 0.0299(3) 0.50716(17) 0.0245(12) Uani 1 1 d .
C69 C 0.3264(2) 0.0853(3) 0.47083(17) 0.0258(12) Uani 1 1 d .
H69 H 0.3554 0.0927 0.4546 0.031 Uiso 1 1 calc R
C70 C 0.2424(2) 0.0598(3) 0.51559(18) 0.0276(12) Uani 1 1 d .
C71 C 0.3501(2) 0.9637(4) 0.3279(2) 0.0376(15) Uani 1 1 d .
H71 H 0.3550 1.0227 0.3165 0.045 Uiso 1 1 calc R
C72 C 0.4807(2) -0.0259(4) 0.55535(17) 0.0301(13) Uani 1 1 d .
C73 C 0.3800(2) 0.8902(4) 0.3157(2) 0.0382(15) Uani 1 1 d .
H73 H 0.4046 0.9000 0.2959 0.046 Uiso 1 1 calc R
C74 C 0.5829(2) 0.5265(4) 0.4358(2) 0.0400(16) Uani 1 1 d .
C75 C 0.4402(2) 0.0352(4) 0.53299(17) 0.0265(12) Uani 1 1 d .
C76 C 0.6245(3) 0.5418(5) 0.4732(3) 0.055(2) Uani 1 1 d .
H76 H 0.6621 0.5231 0.4739 0.066 Uiso 1 1 calc R
C77 C 0.5116(3) 0.4543(4) 0.3291(2) 0.0462(17) Uani 1 1 d .
H77 H 0.4736 0.4542 0.3141 0.055 Uiso 1 1 calc R
C78 C 0.4541(2) -0.1134(4) 0.55544(19) 0.0328(14) Uani 1 1 d .
C79 C -0.0407(2) -0.0350(4) 0.2937(2) 0.0379(15) Uani 1 1 d .
H79 H -0.0434 -0.0997 0.2947 0.046 Uiso 1 1 calc R
C80 C 0.0725(2) -0.0603(4) 0.4673(2) 0.0431(16) Uani 1 1 d .
H80 H 0.0562 -0.0762 0.4380 0.052 Uiso 1 1 calc R
C81 C 0.5352(2) 0.0054(4) 0.57075(19) 0.0372(15) Uani 1 1 d .
H81 H 0.5629 -0.0349 0.5860 0.045 Uiso 1 1 calc R
C82 C 0.3825(3) -0.2611(4) 0.5428(3) 0.056(2) Uani 1 1 d .
H82 H 0.3585 -0.3129 0.5390 0.068 Uiso 1 1 calc R
C83 C 0.5490(2) 0.0954(4) 0.5638(2) 0.0409(16) Uani 1 1 d .
H83 H 0.5860 0.1171 0.5744 0.049 Uiso 1 1 calc R
C84 C 0.3726(3) 0.2145(4) 0.1267(2) 0.0388(15) Uani 1 1 d .
C85 C 0.3611(3) -0.1771(4) 0.5271(2) 0.0433(16) Uani 1 1 d .
H85 H 0.3234 -0.1704 0.5119 0.052 Uiso 1 1 calc R
C86 C 0.5083(2) 0.1537(4) 0.5412(2) 0.0372(15) Uani 1 1 d .
H86 H 0.5183 0.2153 0.5369 0.045 Uiso 1 1 calc R
C87 C 0.2135(3) 0.8154(4) 0.4543(2) 0.0422(16) Uani 1 1 d .
H87 H 0.1885 0.8414 0.4707 0.051 Uiso 1 1 calc R
C88 C 0.2931(2) 0.0162(4) 0.52972(17) 0.0291(13) Uani 1 1 d .
H88 H 0.2984 -0.0227 0.5545 0.035 Uiso 1 1 calc R
C89 C 0.3977(2) -0.1030(4) 0.53473(19) 0.0324(14) Uani 1 1 d .
C90 C 0.3908(2) 0.1783(4) 0.1994(2) 0.0356(14) Uani 1 1 d .
C91 C 0.0586(3) 0.6814(4) 0.4718(2) 0.0459(17) Uani 1 1 d .
H91 H 0.0685 0.7164 0.4977 0.055 Uiso 1 1 calc R
C92 C 0.0440(3) -0.0830(4) 0.5006(2) 0.0436(16) Uani 1 1 d .
H92 H 0.0099 -0.1165 0.4939 0.052 Uiso 1 1 calc R
C93 C 0.4538(2) 0.1256(4) 0.52484(18) 0.0313(13) Uani 1 1 d .
H93 H 0.4269 0.1660 0.5088 0.038 Uiso 1 1 calc R
C94 C 0.3724(3) 0.2452(4) 0.0844(2) 0.0522(19) Uani 1 1 d .
H94 H 0.4045 0.2740 0.0773 0.063 Uiso 1 1 calc R
C95 C 0.3244(3) 0.1755(4) 0.13701(19) 0.0342(14) Uani 1 1 d .
C96 C -0.1177(3) 0.3369(4) 0.1794(2) 0.0506(18) Uani 1 1 d .
H96 H -0.1276 0.3911 0.1629 0.061 Uiso 1 1 calc R
C97 C -0.0830(2) 0.3418(4) 0.2197(2) 0.0394(15) Uani 1 1 d .
H97 H -0.0689 0.3988 0.2316 0.047 Uiso 1 1 calc R
C98 C 0.4737(3) -0.2001(4) 0.5707(2) 0.0511(18) Uani 1 1 d .
H98 H 0.5115 -0.2081 0.5855 0.061 Uiso 1 1 calc R
C99 C 0.4146(3) 0.2158(4) 0.1656(2) 0.0434(16) Uani 1 1 d .
C100 C 0.3140(2) 0.9530(4) 0.35577(18) 0.0334(14) Uani 1 1 d .
H100 H 0.2934 1.0037 0.3632 0.040 Uiso 1 1 calc R
C101 C 0.2280(2) 0.0073(4) 0.21510(18) 0.0288(13) Uani 1 1 d .
C102 C 0.3244(4) 0.2325(4) 0.0532(2) 0.060(2) Uani 1 1 d .
H102 H 0.3242 0.2504 0.0239 0.073 Uiso 1 1 calc R
C103 C 0.2757(3) 0.1936(4) 0.0638(2) 0.0521(18) Uani 1 1 d .
H103 H 0.2430 0.1863 0.0418 0.063 Uiso 1 1 calc R
C104 C -0.0564(2) 0.5934(4) 0.28843(18) 0.0304(13) Uani 1 1 d .
H104 H -0.0498 0.5453 0.2697 0.036 Uiso 1 1 calc R
C105 C 0.2412(3) -0.1918(4) 0.2521(2) 0.0416(16) Uani 1 1 d .
H105 H 0.2641 -0.1512 0.2716 0.050 Uiso 1 1 calc R
C106 C 0.2754(3) 0.1658(4) 0.1066(2) 0.0435(16) Uani 1 1 d .
H106 H 0.2426 0.1412 0.1144 0.052 Uiso 1 1 calc R
C107 C 0.5009(3) 0.2361(5) 0.2174(3) 0.064(2) Uani 1 1 d .
H107 H 0.5385 0.2572 0.2246 0.077 Uiso 1 1 calc R
C108 C 0.1392(2) -0.1651(4) 0.15231(19) 0.0343(14) Uani 1 1 d .
C109 C 0.6234(3) 0.4549(4) 0.3726(3) 0.0499(18) Uani 1 1 d .
H109 H 0.6616 0.4558 0.3871 0.060 Uiso 1 1 calc R
C110 C 0.0991(3) -0.1835(5) 0.1150(2) 0.0443(16) Uani 1 1 d .
H110 H 0.0881 -0.2448 0.1079 0.053 Uiso 1 1 calc R
C111 C 0.6101(3) 0.5845(5) 0.5093(3) 0.061(2) Uani 1 1 d .
H111 H 0.6385 0.5965 0.5342 0.073 Uiso 1 1 calc R
C112 C 0.4204(3) 0.1683(4) 0.2413(2) 0.0469(17) Uani 1 1 d .
H112 H 0.4037 0.1431 0.2637 0.056 Uiso 1 1 calc R
C113 C 0.5552(3) 0.6098(4) 0.5095(2) 0.0497(18) Uani 1 1 d .
H113 H 0.5465 0.6389 0.5346 0.060 Uiso 1 1 calc R
C114 C -0.1389(3) 0.2516(5) 0.1622(2) 0.058(2) Uani 1 1 d .
H114 H -0.1623 0.2492 0.1341 0.070 Uiso 1 1 calc R
C115 C 0.4762(3) 0.1971(5) 0.2492(3) 0.062(2) Uani 1 1 d .
H115 H 0.4981 0.1895 0.2776 0.075 Uiso 1 1 calc R
C116 C 0.5536(3) 0.4215(5) 0.3097(3) 0.057(2) Uani 1 1 d .
H116 H 0.5445 0.3983 0.2808 0.069 Uiso 1 1 calc R
C117 C 0.6085(3) 0.4216(5) 0.3313(3) 0.061(2) Uani 1 1 d .
H117 H 0.6367 0.3981 0.3171 0.073 Uiso 1 1 calc R
C119 C 0.4706(3) 0.2447(5) 0.1748(3) 0.0538(19) Uani 1 1 d .
H2 H 0.4877 0.2696 0.1526 0.065 Uiso 1 1 calc R
C120 C 0.0187(3) 0.7130(4) 0.43749(19) 0.0379(15) Uani 1 1 d .
H3 H -0.0001 0.7692 0.4399 0.046 Uiso 1 1 calc R
C1 C 0.3417(4) 0.5011(5) 0.2421(3) 0.099(3) Uani 1 1 d .
H1A H 0.3278 0.5158 0.2109 0.119 Uiso 1 1 calc R
H1B H 0.3089 0.4995 0.2566 0.119 Uiso 1 1 calc R
Cl1 Cl 0.37418(11) 0.39067(16) 0.24626(10) 0.0987(8) Uani 1 1 d .
Cl2 Cl 0.38581(12) 0.58408(16) 0.26489(9) 0.0987(8) Uani 1 1 d .
C2 C 0.7448(4) 0.2795(6) 0.3984(4) 0.116(4) Uani 1 1 d .
H2A H 0.7048 0.2684 0.3994 0.140 Uiso 1 1 calc R
H2B H 0.7484 0.2843 0.3675 0.140 Uiso 1 1 calc R
Cl4 Cl 0.78658(17) 0.1890(2) 0.42402(14) 0.1790(19) Uani 1 1 d .
Cl5 Cl 0.12124(11) 0.2462(2) 1.03779(10) 0.1125(9) Uani 1 1 d .
C3 C 0.0898(4) 0.1862(6) 0.9929(3) 0.103(3) Uani 1 1 d .
H3A H 0.0567 0.1537 0.9994 0.124 Uiso 1 1 calc R
H3B H 0.1164 0.1398 0.9859 0.124 Uiso 1 1 calc R
Cl3 Cl 0.76837(11) 0.3831(2) 0.42691(10) 0.1127(10) Uani 1 1 d .
Cl6 Cl 0.06874(15) 0.2563(2) 0.94765(11) 0.1368(11) Uani 1 1 d .

loop_
_atom_site_aniso_label
_atom_site_aniso_U_11
_atom_site_aniso_U_22
_atom_site_aniso_U_33
_atom_site_aniso_U_23
_atom_site_aniso_U_13
_atom_site_aniso_U_12
Cu1 0.0202(3) 0.0302(4) 0.0343(4) -0.0027(3) -0.0014(3) 0.0044(3)
Cu2 0.0328(4) 0.0275(4) 0.0261(4) -0.0060(3) 0.0068(3) -0.0032(3)
Cu3 0.0238(4) 0.0212(3) 0.0383(4) 0.0006(3) -0.0023(3) -0.0016(3)
Cu4 0.0290(4) 0.0323(4) 0.0249(4) 0.0071(3) 0.0021(3) 0.0049(3)
I1 0.02370(18) 0.02382(18) 0.0276(2) 0.00172(15) 0.00215(15) -0.00191(14)
I2 0.02653(19) 0.0312(2) 0.0282(2) -0.00661(16) 0.00110(15) 0.00215(15)
I3 0.0310(2) 0.02900(19) 0.0262(2) 0.00640(15) -0.00219(16) -0.00055(15)
I4 0.02128(18) 0.02152(17) 0.0334(2) 0.00125(15) 0.00241(15) 0.00225(14)
N1 0.028(3) 0.027(3) 0.030(3) -0.008(2) 0.003(2) -0.004(2)
N2 0.029(3) 0.018(2) 0.039(3) 0.000(2) 0.008(2) 0.0051(19)
N3 0.024(2) 0.026(2) 0.024(3) -0.0024(19) -0.002(2) 0.0030(19)
N4 0.020(2) 0.026(3) 0.049(3) 0.001(2) -0.002(2) -0.003(2)
N5 0.023(2) 0.029(2) 0.033(3) -0.004(2) -0.004(2) -0.002(2)
N6 0.021(2) 0.042(3) 0.019(3) 0.001(2) 0.0038(19) 0.000(2)
N7 0.022(2) 0.024(2) 0.028(3) -0.0012(19) -0.004(2) 0.0031(19)
N8 0.021(2) 0.025(2) 0.030(3) -0.002(2) 0.003(2) 0.0002(19)
N9 0.027(2) 0.021(2) 0.024(2) 0.0004(19) 0.005(2) -0.0022(19)
N10 0.026(2) 0.030(2) 0.023(3) 0.000(2) 0.000(2) 0.003(2)
N11 0.023(2) 0.027(2) 0.029(3) 0.007(2) 0.001(2) -0.0006(19)
N12 0.037(3) 0.040(3) 0.028(3) 0.002(2) 0.013(2) -0.010(2)
C4 0.034(3) 0.035(3) 0.044(4) 0.004(3) 0.002(3) 0.000(3)
C5 0.043(4) 0.034(4) 0.122(7) 0.042(4) 0.013(4) 0.008(3)
C6 0.020(3) 0.031(3) 0.028(3) 0.002(2) 0.001(2) 0.001(2)
C7 0.023(3) 0.033(3) 0.039(4) -0.001(3) -0.001(3) 0.005(2)
C8 0.022(3) 0.023(3) 0.032(3) 0.006(2) 0.004(2) -0.003(2)
C9 0.019(3) 0.021(3) 0.036(3) -0.006(2) -0.002(2) -0.001(2)
C10 0.027(3) 0.021(3) 0.040(4) -0.001(2) 0.007(3) -0.001(2)
C11 0.032(3) 0.042(4) 0.044(4) -0.010(3) 0.017(3) -0.012(3)
C12 0.024(3) 0.024(3) 0.037(4) 0.000(2) 0.007(3) 0.004(2)
C13 0.032(3) 0.036(3) 0.049(4) 0.003(3) 0.011(3) -0.003(3)
C14 0.034(3) 0.027(3) 0.039(4) 0.006(3) -0.001(3) 0.011(3)
C15 0.021(3) 0.032(3) 0.038(4) -0.009(3) 0.006(3) -0.002(2)
C16 0.028(3) 0.020(3) 0.034(3) 0.001(2) 0.000(3) -0.004(2)
C17 0.023(3) 0.017(3) 0.034(3) -0.004(2) -0.002(2) -0.002(2)
C18 0.022(3) 0.029(3) 0.024(3) -0.002(2) 0.001(2) 0.004(2)
C19 0.059(5) 0.035(4) 0.054(4) 0.004(3) 0.002(4) 0.001(3)
C20 0.027(3) 0.027(3) 0.029(3) -0.001(2) 0.005(2) 0.002(2)
C21 0.065(5) 0.037(4) 0.025(4) 0.003(3) 0.010(3) 0.006(3)
C22 0.031(3) 0.046(4) 0.049(4) -0.002(3) -0.009(3) -0.005(3)
C23 0.038(3) 0.028(3) 0.035(4) -0.001(3) 0.006(3) 0.006(3)
C24 0.033(3) 0.046(4) 0.038(4) -0.009(3) 0.008(3) -0.002(3)
C25 0.018(3) 0.025(3) 0.035(3) 0.001(2) 0.000(2) 0.007(2)
C26 0.047(4) 0.043(4) 0.038(4) 0.003(3) 0.010(3) 0.001(3)
C27 0.030(3) 0.023(3) 0.032(3) -0.001(2) 0.001(3) -0.003(2)
C28 0.028(3) 0.037(3) 0.041(4) 0.003(3) 0.003(3) -0.002(3)
C29 0.018(3) 0.028(3) 0.024(3) -0.003(2) -0.004(2) 0.004(2)
C30 0.033(3) 0.017(3) 0.036(3) -0.003(2) 0.003(3) 0.001(2)
C31 0.019(3) 0.035(3) 0.034(4) 0.001(3) 0.000(3) 0.007(2)
C32 0.042(4) 0.025(3) 0.052(4) -0.004(3) 0.008(3) 0.006(3)
C33 0.026(3) 0.031(3) 0.028(3) 0.002(2) 0.001(3) 0.000(2)
C34 0.034(3) 0.030(3) 0.047(4) -0.010(3) 0.012(3) -0.011(3)
C35 0.023(3) 0.023(3) 0.028(3) 0.001(2) 0.004(2) 0.001(2)
C36 0.036(4) 0.032(3) 0.054(4) 0.005(3) -0.005(3) -0.009(3)
C37 0.025(3) 0.026(3) 0.028(3) -0.006(2) -0.002(2) 0.000(2)
C38 0.018(3) 0.024(3) 0.035(3) 0.001(2) -0.002(2) 0.003(2)
C39 0.026(3) 0.026(3) 0.022(3) -0.002(2) 0.002(2) 0.000(2)
C40 0.020(3) 0.035(3) 0.033(3) -0.001(3) -0.004(3) -0.002(2)
C41 0.025(3) 0.027(3) 0.032(3) 0.003(2) -0.001(2) 0.003(2)
C42 0.031(3) 0.034(3) 0.026(3) 0.003(3) -0.006(3) 0.000(3)
C43 0.026(3) 0.031(3) 0.036(4) 0.005(3) 0.010(3) 0.005(2)
C44 0.021(3) 0.023(3) 0.031(3) -0.003(2) -0.003(2) 0.006(2)
C45 0.027(3) 0.030(3) 0.034(3) -0.001(3) 0.004(3) 0.002(2)
C46 0.026(3) 0.029(3) 0.057(4) 0.007(3) 0.008(3) 0.000(3)
C47 0.043(4) 0.025(3) 0.064(5) -0.010(3) 0.010(4) -0.013(3)
C48 0.036(3) 0.029(3) 0.030(3) -0.005(3) 0.008(3) -0.007(3)
C49 0.024(3) 0.043(4) 0.032(4) -0.010(3) 0.009(3) -0.001(3)
C50 0.031(3) 0.028(3) 0.061(5) 0.016(3) 0.005(3) -0.001(3)
C51 0.044(4) 0.030(3) 0.045(4) 0.004(3) 0.020(3) 0.008(3)
C52 0.034(3) 0.035(3) 0.030(3) -0.009(3) 0.008(3) 0.000(3)
C53 0.036(4) 0.034(3) 0.052(4) -0.003(3) 0.015(3) 0.006(3)
C54 0.037(3) 0.040(3) 0.031(4) -0.001(3) -0.002(3) 0.001(3)
C55 0.019(3) 0.043(3) 0.035(4) -0.005(3) -0.001(3) -0.002(2)
C56 0.029(3) 0.025(3) 0.052(4) 0.007(3) -0.002(3) -0.009(3)
C57 0.033(4) 0.071(5) 0.042(4) 0.003(4) 0.011(3) 0.011(3)
C58 0.034(4) 0.075(5) 0.046(4) -0.024(4) 0.001(3) 0.001(4)
C59 0.046(4) 0.048(4) 0.029(4) 0.001(3) -0.007(3) 0.009(3)
C60 0.032(3) 0.024(3) 0.031(3) 0.001(2) 0.012(3) 0.012(2)
C61 0.051(4) 0.044(4) 0.022(3) -0.010(3) -0.007(3) 0.003(3)
C62 0.061(5) 0.026(3) 0.073(5) 0.005(3) 0.003(4) -0.006(3)
C63 0.031(3) 0.024(3) 0.036(4) 0.000(3) 0.009(3) 0.000(2)
C64 0.022(3) 0.031(3) 0.020(3) 0.000(2) -0.001(2) 0.002(2)
C65 0.030(3) 0.036(3) 0.021(3) -0.005(2) 0.004(2) 0.000(3)
C66 0.032(3) 0.028(3) 0.032(3) -0.001(3) 0.000(3) -0.006(2)
C67 0.027(3) 0.029(3) 0.026(3) 0.002(2) 0.004(2) -0.003(2)
C68 0.022(3) 0.027(3) 0.022(3) 0.001(2) -0.001(2) 0.004(2)
C69 0.022(3) 0.026(3) 0.029(3) 0.002(2) 0.005(2) 0.005(2)
C70 0.026(3) 0.026(3) 0.030(3) -0.006(2) 0.002(3) -0.003(2)
C71 0.041(4) 0.024(3) 0.046(4) 0.003(3) 0.004(3) 0.006(3)
C72 0.026(3) 0.039(3) 0.025(3) 0.004(3) 0.006(3) 0.007(3)
C73 0.035(3) 0.033(3) 0.047(4) 0.006(3) 0.009(3) 0.000(3)
C74 0.025(3) 0.031(3) 0.058(4) 0.018(3) -0.007(3) -0.007(3)
C75 0.030(3) 0.031(3) 0.019(3) 0.000(2) 0.004(2) 0.004(2)
C76 0.023(3) 0.057(5) 0.079(6) 0.030(4) -0.001(4) -0.006(3)
C77 0.044(4) 0.040(4) 0.053(5) -0.007(3) 0.007(3) -0.002(3)
C78 0.031(3) 0.036(3) 0.032(3) 0.014(3) 0.008(3) 0.006(3)
C79 0.043(4) 0.028(3) 0.048(4) 0.000(3) 0.019(3) -0.003(3)
C80 0.035(4) 0.037(4) 0.050(4) -0.011(3) -0.011(3) 0.004(3)
C81 0.024(3) 0.048(4) 0.036(4) 0.001(3) -0.001(3) 0.006(3)
C82 0.046(4) 0.031(4) 0.093(6) 0.015(4) 0.017(4) -0.005(3)
C83 0.027(3) 0.046(4) 0.045(4) -0.013(3) -0.004(3) -0.001(3)
C84 0.049(4) 0.030(3) 0.042(4) -0.003(3) 0.020(3) -0.003(3)
C85 0.031(3) 0.043(4) 0.058(4) 0.015(3) 0.012(3) 0.007(3)
C86 0.037(4) 0.031(3) 0.043(4) -0.011(3) 0.008(3) -0.002(3)
C87 0.037(4) 0.045(4) 0.045(4) -0.003(3) 0.009(3) 0.004(3)
C88 0.034(3) 0.029(3) 0.021(3) 0.008(2) -0.001(3) 0.000(2)
C89 0.030(3) 0.032(3) 0.038(4) 0.014(3) 0.013(3) 0.007(3)
C90 0.039(4) 0.034(3) 0.039(4) -0.002(3) 0.022(3) -0.011(3)
C91 0.058(4) 0.040(4) 0.035(4) -0.006(3) -0.001(3) -0.003(3)
C92 0.031(3) 0.038(4) 0.061(5) -0.010(3) 0.007(3) -0.008(3)
C93 0.037(3) 0.031(3) 0.027(3) 0.000(3) 0.009(3) 0.007(3)
C94 0.080(6) 0.032(4) 0.052(5) 0.005(3) 0.032(4) 0.012(4)
C95 0.045(4) 0.029(3) 0.032(4) -0.003(3) 0.017(3) -0.003(3)
C96 0.044(4) 0.043(4) 0.054(5) -0.002(3) -0.015(3) 0.002(3)
C97 0.036(3) 0.036(3) 0.042(4) 0.002(3) -0.004(3) 0.000(3)
C98 0.033(4) 0.044(4) 0.073(5) 0.025(4) 0.001(3) 0.010(3)
C99 0.045(4) 0.039(4) 0.052(4) -0.008(3) 0.022(3) -0.013(3)
C100 0.037(3) 0.024(3) 0.035(4) -0.005(3) -0.005(3) 0.005(3)
C101 0.027(3) 0.029(3) 0.029(3) -0.003(2) 0.001(3) 0.003(2)
C102 0.100(7) 0.044(4) 0.043(5) 0.017(3) 0.029(5) 0.017(4)
C103 0.066(5) 0.050(4) 0.043(4) 0.003(3) 0.016(4) 0.020(4)
C104 0.031(3) 0.028(3) 0.032(3) 0.000(2) 0.006(3) 0.004(2)
C105 0.048(4) 0.036(4) 0.038(4) -0.008(3) 0.002(3) -0.011(3)
C106 0.056(4) 0.046(4) 0.031(4) 0.009(3) 0.015(3) 0.010(3)
C107 0.037(4) 0.073(5) 0.088(6) -0.011(5) 0.028(4) -0.013(4)
C108 0.026(3) 0.044(4) 0.035(4) -0.013(3) 0.011(3) -0.005(3)
C109 0.028(4) 0.045(4) 0.079(6) 0.012(4) 0.017(4) 0.000(3)
C110 0.035(4) 0.052(4) 0.044(4) -0.019(3) 0.004(3) -0.007(3)
C111 0.034(4) 0.070(5) 0.069(6) 0.024(4) -0.012(4) -0.017(4)
C112 0.038(4) 0.056(4) 0.048(4) -0.009(3) 0.011(3) -0.010(3)
C113 0.056(5) 0.043(4) 0.042(4) 0.010(3) -0.010(3) -0.013(3)
C114 0.049(4) 0.066(5) 0.049(5) -0.006(4) -0.017(4) 0.003(4)
C115 0.042(4) 0.087(6) 0.056(5) -0.013(4) 0.004(4) -0.009(4)
C116 0.043(4) 0.058(5) 0.074(5) -0.012(4) 0.018(4) -0.007(4)
C117 0.045(5) 0.052(5) 0.093(7) 0.007(4) 0.032(5) 0.009(4)
C119 0.044(4) 0.057(4) 0.067(5) -0.007(4) 0.028(4) -0.009(3)
C120 0.049(4) 0.023(3) 0.041(4) -0.002(3) 0.007(3) 0.000(3)
C1 0.084(7) 0.069(6) 0.133(9) -0.015(6) -0.007(6) 0.008(5)
Cl1 0.0847(17) 0.0741(15) 0.134(2) -0.0162(15) 0.0141(16) -0.0037(13)
Cl2 0.115(2) 0.0744(15) 0.103(2) -0.0116(14) 0.0129(16) -0.0080(14)
C2 0.089(7) 0.109(8) 0.174(11) 0.055(8) 0.084(8) 0.045(6)
Cl4 0.213(4) 0.135(3) 0.237(4) 0.118(3) 0.162(3) 0.109(3)
Cl5 0.0801(17) 0.116(2) 0.145(3) -0.0463(19) 0.0315(17) -0.0313(16)
C3 0.108(8) 0.077(6) 0.132(9) -0.045(6) 0.040(7) -0.038(6)
Cl3 0.0738(17) 0.132(2) 0.138(2) 0.068(2) 0.0346(16) 0.0352(16)
Cl6 0.156(3) 0.142(3) 0.121(3) 0.009(2) 0.045(2) -0.012(2)

loop_
_atom_type_symbol
_atom_type_description
_atom_type_scat_dispersion_real
_atom_type_scat_dispersion_imag
_atom_type_scat_source
C C 0.0033 0.0016 'International Tables Vol C Tables 4.2.6.8 and 6.1.1.4'
H H 0.0000 0.0000 'International Tables Vol C Tables 4.2.6.8 and 6.1.1.4'
N N 0.0061 0.0033 'International Tables Vol C Tables 4.2.6.8 and 6.1.1.4'
Cu Cu 0.3201 1.2651 'International Tables Vol C Tables 4.2.6.8 and 6.1.1.4'
Cl Cl 0.1484 0.1585 'International Tables Vol C Tables 4.2.6.8 and 6.1.1.4'
I I -0.4742 1.8119 'International Tables Vol C Tables 4.2.6.8 and 6.1.1.4'

loop_
_geom_angle_atom_site_label_1
_geom_angle_atom_site_label_2
_geom_angle_atom_site_label_3
_geom_angle
N8 Cu1 Cu2 135.98(13)
N8 Cu1 Cu4 153.35(13)
Cu2 Cu1 Cu4 59.56(3)
N8 Cu1 I2 110.36(12)
Cu2 Cu1 I2 113.61(3)
Cu4 Cu1 I2 61.63(2)
N8 Cu1 I3 99.47(13)
Cu2 Cu1 I3 62.42(2)
Cu4 Cu1 I3 107.10(3)
I2 Cu1 I3 111.51(3)
N8 Cu1 I1 103.30(12)
Cu2 Cu1 I1 59.59(2)
Cu4 Cu1 I1 63.34(2)
I2 Cu1 I1 114.77(3)
I3 Cu1 I1 115.83(3)
N8 Cu1 Cu3 144.06(12)
Cu2 Cu1 Cu3 61.84(3)
Cu4 Cu1 Cu3 58.22(2)
I2 Cu1 Cu3 62.81(2)
I3 Cu1 Cu3 57.55(2)
I1 Cu1 Cu3 111.51(3)
N9 Cu2 Cu4 150.00(12)
N9 Cu2 Cu1 144.27(12)
Cu4 Cu2 Cu1 60.76(3)
N9 Cu2 I1 107.79(12)
Cu4 Cu2 I1 64.76(2)
Cu1 Cu2 I1 62.37(2)
N9 Cu2 Cu3 138.55(12)
Cu4 Cu2 Cu3 58.50(2)
Cu1 Cu2 Cu3 61.65(3)
I1 Cu2 Cu3 113.62(3)
N9 Cu2 I3 102.43(12)
Cu4 Cu2 I3 106.72(3)
Cu1 Cu2 I3 60.73(2)
I1 Cu2 I3 116.79(3)
Cu3 Cu2 I3 57.00(2)
N9 Cu2 I4 105.46(12)
Cu4 Cu2 I4 59.69(2)
Cu1 Cu2 I4 109.44(3)
I1 Cu2 I4 116.83(3)
Cu3 Cu2 I4 56.90(2)
I3 Cu2 I4 106.04(2)
N7 Cu3 Cu4 141.49(12)
N7 Cu3 I3 108.15(12)
Cu4 Cu3 I3 110.03(3)
N7 Cu3 I4 106.59(12)
Cu4 Cu3 I4 61.33(2)
I3 Cu3 I4 114.20(3)
N7 Cu3 Cu1 143.71(12)
Cu4 Cu3 Cu1 58.68(2)
I3 Cu3 Cu1 60.56(2)
I4 Cu3 Cu1 109.37(3)
N7 Cu3 Cu2 152.75(13)
Cu4 Cu3 Cu2 57.85(3)
I3 Cu3 Cu2 61.58(2)
I4 Cu3 Cu2 61.95(2)
Cu1 Cu3 Cu2 56.51(2)
N7 Cu3 I2 102.91(12)
Cu4 Cu3 I2 59.61(2)
I3 Cu3 I2 109.03(3)
I4 Cu3 I2 115.10(3)
Cu1 Cu3 I2 56.89(2)
Cu2 Cu3 I2 104.32(3)
N10 Cu4 Cu2 136.35(12)
N10 Cu4 Cu3 152.12(12)
Cu2 Cu4 Cu3 63.65(3)
N10 Cu4 Cu1 139.61(13)
Cu2 Cu4 Cu1 59.67(3)
Cu3 Cu4 Cu1 63.10(3)
N10 Cu4 I4 107.65(13)
Cu2 Cu4 I4 63.36(2)
Cu3 Cu4 I4 59.58(2)
Cu1 Cu4 I4 111.53(3)
N10 Cu4 I2 109.74(12)
Cu2 Cu4 I2 111.87(3)
Cu3 Cu4 I2 63.77(2)
Cu1 Cu4 I2 59.50(2)
I4 Cu4 I2 117.26(3)
N10 Cu4 I1 95.18(12)
Cu2 Cu4 I1 58.41(2)
Cu3 Cu4 I1 112.61(3)
Cu1 Cu4 I1 59.83(2)
I4 Cu4 I1 114.53(3)
I2 Cu4 I1 110.11(3)
Cu2 I1 Cu1 58.04(2)
Cu2 I1 Cu4 56.83(2)
Cu1 I1 Cu4 56.83(2)
Cu1 I2 Cu4 58.87(2)
Cu1 I2 Cu3 60.30(2)
Cu4 I2 Cu3 56.62(2)
Cu3 I3 Cu1 61.88(2)
Cu3 I3 Cu2 61.42(2)
Cu1 I3 Cu2 56.85(2)
Cu3 I4 Cu4 59.08(2)
Cu3 I4 Cu2 61.15(2)
Cu4 I4 Cu2 56.95(2)
C48 N1 C49 109.1(4)
C48 N1 C101 125.9(4)
C49 N1 C101 122.4(5)
C37 N2 C17 109.8(4)
C37 N2 C35 124.5(4)
C17 N2 C35 125.2(4)
C8 N3 C33 108.4(4)
C8 N3 C39 125.8(4)
C33 N3 C39 125.2(4)
C56 N4 C46 108.9(5)
C56 N4 C41 124.7(5)
C46 N4 C41 126.4(5)
C12 N5 C40 108.1(4)
C12 N5 C6 125.0(4)
C40 N5 C6 125.3(4)
C31 N6 C43 108.1(4)
C31 N6 C70 126.2(4)
C43 N6 C70 124.5(4)
C25 N7 C29 118.1(4)
C25 N7 Cu3 118.5(3)
C29 N7 Cu3 123.1(3)
C38 N8 C20 117.4(4)
C38 N8 Cu1 122.0(3)
C20 N8 Cu1 120.6(3)
C66 N9 C67 118.5(5)
C66 N9 Cu2 116.8(3)
C67 N9 Cu2 124.6(4)
C69 N10 C64 119.6(5)
C69 N10 Cu4 122.5(4)
C64 N10 Cu4 117.9(3)
C75 N11 C89 108.2(4)
C75 N11 C68 125.4(4)
C89 N11 C68 125.2(4)
C63 N12 C95 126.4(5)
C63 N12 C90 125.5(5)
C95 N12 C90 108.0(5)
C43 C4 C61 116.7(6)
C43 C4 H4 121.6
C61 C4 H4 121.6
C98 C5 C82 121.0(6)
C98 C5 H5 119.5
C82 C5 H5 119.5
C18 C6 C20 120.0(5)
C18 C6 N5 122.6(5)
C20 C6 N5 117.3(5)
C87 C7 C44 119.1(5)
C87 C7 H7 120.5
C44 C7 H7 120.5
C104 C8 C27 122.0(5)
C104 C8 N3 129.8(5)
C27 C8 N3 108.2(5)
C17 C9 C100 117.3(5)
C17 C9 C44 107.8(4)
C100 C9 C44 134.9(5)
C120 C10 C33 120.4(5)
C120 C10 C27 133.7(5)
C33 C10 C27 105.9(5)
C47 C11 C48 119.0(6)
C47 C11 C108 134.2(6)
C48 C11 C108 106.9(5)
C28 C12 C15 120.9(5)
C28 C12 N5 129.7(5)
C15 C12 N5 109.4(5)
C28 C13 C79 121.2(6)
C28 C13 H13 119.4
C79 C13 H13 119.4
C32 C14 C42 121.2(5)
C32 C14 H14 119.4
C42 C14 H14 119.4
C34 C15 C12 119.6(5)
C34 C15 C55 133.3(5)
C12 C15 C55 107.1(5)
C35 C16 C41 118.7(5)
C35 C16 H16 120.6
C41 C16 H16 120.6
C30 C17 N2 129.3(5)
C30 C17 C9 123.4(5)
N2 C17 C9 107.3(5)
C6 C18 C39 118.6(5)
C6 C18 H18 120.7
C39 C18 H18 120.7
C105 C19 C62 121.1(6)
C105 C19 H19 119.4
C62 C19 H19 119.4
N8 C20 C6 122.2(5)
N8 C20 H20 118.9
C6 C20 H20 118.9
C51 C21 C61 120.4(6)
C51 C21 H21 119.8
C61 C21 H21 119.8
C114 C22 C55 119.3(6)
C114 C22 H22 120.3
C55 C22 H22 120.3
C26 C23 C37 116.6(5)
C26 C23 H23 121.7
C37 C23 H23 121.7
C49 C24 C57 117.0(6)
C49 C24 H24 121.5
C57 C24 H24 121.5
N7 C25 C35 123.5(5)
N7 C25 H25 118.2
C35 C25 H25 118.2
C23 C26 C87 122.2(6)
C23 C26 H26 118.9
C87 C26 H26 118.9
C8 C27 C32 119.7(5)
C8 C27 C10 107.9(5)
C32 C27 C10 132.3(5)
C13 C28 C12 118.5(6)
C13 C28 H28 120.7
C12 C28 H28 120.7
N7 C29 C41 121.6(5)
N7 C29 H29 119.2
C41 C29 H29 119.2
C73 C30 C17 116.7(5)
C73 C30 H30 121.6
C17 C30 H30 121.6
N6 C31 C45 109.3(5)
N6 C31 C52 129.1(5)
C45 C31 C52 121.6(5)
C14 C32 C27 118.4(5)
C14 C32 H32 120.8
C27 C32 H32 120.8
C10 C33 N3 109.5(5)
C10 C33 C54 120.5(5)
N3 C33 C54 130.0(5)
C79 C34 C15 119.2(5)
C79 C34 H34 120.4
C15 C34 H34 120.4
C16 C35 C25 118.5(5)
C16 C35 N2 120.5(5)
C25 C35 N2 121.0(5)
C56 C36 C113 117.7(6)
C56 C36 H36 121.2
C113 C36 H36 121.2
N2 C37 C23 129.5(5)
N2 C37 C44 108.0(5)
C23 C37 C44 122.4(5)
N8 C38 C39 124.0(5)
N8 C38 H38 118.0
C39 C38 H38 118.0
C38 C39 C18 117.7(5)
C38 C39 N3 120.4(5)
C18 C39 N3 121.9(5)
C97 C40 N5 129.6(5)
C97 C40 C55 122.5(5)
N5 C40 C55 107.9(5)
C16 C41 C29 119.6(5)
C16 C41 N4 121.0(5)
C29 C41 N4 119.3(5)
C104 C42 C14 121.5(5)
C104 C42 H42 119.2
C14 C42 H42 119.2
C4 C43 C60 122.4(5)
C4 C43 N6 129.3(5)
C60 C43 N6 108.3(5)
C7 C44 C37 119.5(5)
C7 C44 C9 133.4(5)
C37 C44 C9 107.0(5)
C31 C45 C53 120.3(5)
C31 C45 C60 106.9(5)
C53 C45 C60 132.8(6)
C77 C46 C50 122.0(6)
C77 C46 N4 129.9(6)
C50 C46 N4 108.0(6)
C62 C47 C11 118.4(6)
C62 C47 H47 120.8
C11 C47 H47 120.8
C105 C48 N1 130.1(5)
C105 C48 C11 121.4(5)
N1 C48 C11 108.5(5)
C24 C49 N1 129.0(5)
C24 C49 C108 122.8(5)
N1 C49 C108 108.2(5)
C109 C50 C46 119.3(7)
C109 C50 C74 132.9(6)
C46 C50 C74 107.8(6)
C21 C51 C60 119.5(6)
C21 C51 H51 120.3
C60 C51 H51 120.3
C80 C52 C31 116.7(6)
C80 C52 H52 121.6
C31 C52 H52 121.6
C92 C53 C45 118.3(6)
C92 C53 H53 120.8
C45 C53 H53 120.8
C59 C54 C33 117.4(6)
C59 C54 H54 121.3
C33 C54 H54 121.3
C22 C55 C40 118.5(5)
C22 C55 C15 133.9(5)
C40 C55 C15 107.6(5)
N4 C56 C36 129.2(5)
N4 C56 C74 108.8(6)
C36 C56 C74 122.1(6)
C24 C57 C58 121.4(6)
C24 C57 H57 119.3
C58 C57 H57 119.3
C110 C58 C57 120.0(6)
C110 C58 H58 120.0
C57 C58 H58 120.0
C54 C59 C91 123.0(6)
C54 C59 H59 118.5
C91 C59 H59 118.5
C43 C60 C51 118.7(5)
C43 C60 C45 107.3(5)
C51 C60 C45 134.0(5)
C21 C61 C4 122.3(6)
C21 C61 H61 118.8
C4 C61 H61 118.8
C47 C62 C19 122.2(6)
C47 C62 H62 118.9
C19 C62 H62 118.9
C65 C63 C66 117.9(5)
C65 C63 N12 121.9(5)
C66 C63 N12 120.1(5)
N10 C64 C70 121.2(5)
N10 C64 H64 119.4
C70 C64 H64 119.4
C101 C65 C63 119.4(5)
C101 C65 H65 120.3
C63 C65 H65 120.3
N9 C66 C63 123.4(5)
N9 C66 H66 118.3
C63 C66 H66 118.3
N9 C67 C101 122.1(5)
N9 C67 H67 118.9
C101 C67 H67 118.9
C69 C68 C88 119.1(5)
C69 C68 N11 120.4(5)
C88 C68 N11 120.5(5)
N10 C69 C68 122.1(5)
N10 C69 H69 118.9
C68 C69 H69 118.9
C88 C70 C64 119.2(5)
C88 C70 N6 121.7(5)
C64 C70 N6 119.1(5)
C100 C71 C73 121.5(5)
C100 C71 H71 119.3
C73 C71 H71 119.3
C81 C72 C75 119.1(5)
C81 C72 C78 133.6(5)
C75 C72 C78 107.2(5)
C30 C73 C71 121.4(6)
C30 C73 H73 119.3
C71 C73 H73 119.3
C76 C74 C56 118.5(7)
C76 C74 C50 135.1(6)
C56 C74 C50 106.4(5)
C93 C75 N11 130.0(5)
C93 C75 C72 121.5(5)
N11 C75 C72 108.5(5)
C111 C76 C74 119.4(6)
C111 C76 H76 120.3
C74 C76 H76 120.3
C46 C77 C116 117.6(6)
C46 C77 H77 121.2
C116 C77 H77 121.2
C89 C78 C98 119.3(5)
C89 C78 C72 107.5(5)
C98 C78 C72 133.1(5)
C34 C79 C13 120.5(5)
C34 C79 H79 119.7
C13 C79 H79 119.7
C52 C80 C92 122.1(6)
C52 C80 H80 119.0
C92 C80 H80 119.0
C83 C81 C72 120.0(5)
C83 C81 H81 120.0
C72 C81 H81 120.0
C85 C82 C5 122.3(6)
C85 C82 H82 118.9
C5 C82 H82 118.9
C81 C83 C86 119.5(5)
C81 C83 H83 120.2
C86 C83 H83 120.2
C95 C84 C94 120.2(6)
C95 C84 C99 107.6(5)
C94 C84 C99 132.2(6)
C82 C85 C89 116.5(6)
C82 C85 H85 121.7
C89 C85 H85 121.7
C93 C86 C83 122.7(6)
C93 C86 H86 118.7
C83 C86 H86 118.7
C7 C87 C26 120.1(6)
C7 C87 H87 119.9
C26 C87 H87 119.9
C68 C88 C70 118.8(5)
C68 C88 H88 120.6
C70 C88 H88 120.6
C85 C89 C78 121.8(5)
C85 C89 N11 129.5(5)
C78 C89 N11 108.5(5)
C112 C90 C99 122.7(6)
C112 C90 N12 129.4(5)
C99 C90 N12 107.9(5)
C120 C91 C59 119.3(6)
C120 C91 H91 120.3
C59 C91 H91 120.3
C53 C92 C80 121.0(6)
C53 C92 H92 119.5
C80 C92 H92 119.5
C86 C93 C75 117.1(5)
C86 C93 H93 121.4
C75 C93 H93 121.4
C102 C94 C84 118.2(7)
C102 C94 H94 120.9
C84 C94 H94 120.9
C106 C95 C84 122.2(6)
C106 C95 N12 128.9(5)
C84 C95 N12 108.9(5)
C97 C96 C114 120.4(6)
C97 C96 H96 119.8
C114 C96 H96 119.8
C96 C97 C40 118.1(6)
C96 C97 H97 120.9
C40 C97 H97 120.9
C5 C98 C78 119.0(6)
C5 C98 H98 120.5
C78 C98 H98 120.5
C119 C99 C90 119.2(6)
C119 C99 C84 133.3(6)
C90 C99 C84 107.6(5)
C71 C100 C9 119.7(5)
C71 C100 H100 120.2
C9 C100 H100 120.2
C65 C101 C67 118.7(5)
C65 C101 N1 120.9(5)
C67 C101 N1 120.4(5)
C94 C102 C103 121.4(7)
C94 C102 H102 119.3
C103 C102 H102 119.3
C106 C103 C102 120.2(7)
C106 C103 H103 119.9
C102 C103 H103 119.9
C8 C104 C42 117.1(5)
C8 C104 H104 121.4
C42 C104 H104 121.4
C19 C105 C48 117.9(6)
C19 C105 H105 121.0
C48 C105 H105 121.0
C95 C106 C103 117.7(6)
C95 C106 H106 121.1
C103 C106 H106 121.1
C115 C107 C119 120.1(7)
C115 C107 H107 119.9
C119 C107 H107 119.9
C110 C108 C49 118.4(6)
C110 C108 C11 134.3(6)
C49 C108 C11 107.3(5)
C117 C109 C50 118.6(7)
C117 C109 H109 120.7
C50 C109 H109 120.7
C58 C110 C108 120.4(6)
C58 C110 H110 119.8
C108 C110 H110 119.8
C113 C111 C76 121.3(7)
C113 C111 H111 119.4
C76 C111 H111 119.4
C90 C112 C115 116.5(6)
C90 C112 H112 121.7
C115 C112 H112 121.7
C111 C113 C36 121.0(7)
C111 C113 H113 119.5
C36 C113 H113 119.5
C22 C114 C96 121.1(6)
C22 C114 H114 119.4
C96 C114 H114 119.4
C107 C115 C112 122.8(7)
C107 C115 H115 118.6
C112 C115 H115 118.6
C77 C116 C117 121.2(7)
C77 C116 H116 119.4
C117 C116 H116 119.4
C109 C117 C116 121.2(7)
C109 C117 H117 119.4
C116 C117 H117 119.4
C107 C119 C99 118.6(7)
C107 C119 H2 120.7
C99 C119 H2 120.7
C91 C120 C10 119.3(5)
C91 C120 H3 120.3
C10 C120 H3 120.3
Cl2 C1 Cl1 112.6(5)
Cl2 C1 H1A 109.1
Cl1 C1 H1A 109.1
Cl2 C1 H1B 109.1
Cl1 C1 H1B 109.1
H1A C1 H1B 107.8
Cl4 C2 Cl3 108.0(7)
Cl4 C2 H2A 110.1
Cl3 C2 H2A 110.1
Cl4 C2 H2B 110.1
Cl3 C2 H2B 110.1
H2A C2 H2B 108.4
Cl5 C3 Cl6 112.2(5)
Cl5 C3 H3A 109.2
Cl6 C3 H3A 109.2
Cl5 C3 H3B 109.2
Cl6 C3 H3B 109.2
H3A C3 H3B 107.9

loop_
_geom_bond_atom_site_label_1
_geom_bond_atom_site_label_2
_geom_bond_distance
Cu1 N8 2.027(4)
Cu1 Cu2 2.5907(9)
Cu1 Cu4 2.6190(9)
Cu1 I2 2.6362(8)
Cu1 I3 2.6995(8)
Cu1 I1 2.7051(8)
Cu1 Cu3 2.7339(10)
Cu2 N9 2.024(4)
Cu2 Cu4 2.5878(10)
Cu2 I1 2.6334(8)
Cu2 Cu3 2.7388(9)
Cu2 I3 2.7429(8)
Cu2 I4 2.7597(8)
Cu3 N7 2.043(4)
Cu3 Cu4 2.6062(9)
Cu3 I3 2.6158(8)
Cu3 I4 2.6196(7)
Cu3 I2 2.7996(9)
Cu4 N10 2.030(4)
Cu4 I4 2.6654(8)
Cu4 I2 2.6920(8)
Cu4 I1 2.7962(8)
N1 C48 1.388(7)
N1 C49 1.395(7)
N1 C101 1.431(6)
N2 C37 1.382(7)
N2 C17 1.395(6)
N2 C35 1.420(6)
N3 C8 1.403(6)
N3 C33 1.403(7)
N3 C39 1.412(6)
N4 C56 1.393(7)
N4 C46 1.411(7)
N4 C41 1.424(6)
N5 C12 1.403(7)
N5 C40 1.408(7)
N5 C6 1.432(6)
N6 C31 1.387(6)
N6 C43 1.410(7)
N6 C70 1.410(7)
N7 C25 1.332(6)
N7 C29 1.346(6)
N8 C38 1.324(6)
N8 C20 1.349(6)
N9 C66 1.330(7)
N9 C67 1.332(6)
N10 C69 1.333(6)
N10 C64 1.336(7)
N11 C75 1.403(6)
N11 C89 1.407(6)
N11 C68 1.414(6)
N12 C63 1.392(7)
N12 C95 1.400(7)
N12 C90 1.409(7)
C4 C43 1.393(8)
C4 C61 1.396(8)
C4 H4 0.9500
C5 C98 1.355(9)
C5 C82 1.388(9)
C5 H5 0.9500
C6 C18 1.359(7)
C6 C20 1.376(7)
C7 C87 1.380(8)
C7 C44 1.398(7)
C7 H7 0.9500
C8 C104 1.390(7)
C8 C27 1.401(7)
C9 C17 1.408(7)
C9 C100 1.410(7)
C9 C44 1.429(7)
C10 C120 1.387(8)
C10 C33 1.401(7)
C10 C27 1.460(8)
C11 C47 1.391(8)
C11 C48 1.424(7)
C11 C108 1.431(8)
C12 C28 1.383(8)
C12 C15 1.394(7)
C13 C28 1.367(8)
C13 C79 1.389(8)
C13 H13 0.9500
C14 C32 1.374(8)
C14 C42 1.398(7)
C14 H14 0.9500
C15 C34 1.392(7)
C15 C55 1.439(8)
C16 C35 1.374(7)
C16 C41 1.385(7)
C16 H16 0.9500
C17 C30 1.388(7)
C18 C39 1.400(7)
C18 H18 0.9500
C19 C105 1.367(8)
C19 C62 1.384(9)
C19 H19 0.9500
C20 H20 0.9500
C21 C51 1.372(8)
C21 C61 1.379(9)
C21 H21 0.9500
C22 C114 1.389(9)
C22 C55 1.391(8)
C22 H22 0.9500
C23 C26 1.382(8)
C23 C37 1.394(8)
C23 H23 0.9500
C24 C49 1.378(8)
C24 C57 1.404(8)
C24 H24 0.9500
C25 C35 1.388(7)
C25 H25 0.9500
C26 C87 1.417(8)
C26 H26 0.9500
C27 C32 1.409(7)
C28 H28 0.9500
C29 C41 1.391(7)
C29 H29 0.9500
C30 C73 1.378(7)
C30 H30 0.9500
C31 C45 1.393(8)
C31 C52 1.395(7)
C32 H32 0.9500
C33 C54 1.406(7)
C34 C79 1.368(8)
C34 H34 0.9500
C36 C56 1.400(8)
C36 C113 1.401(8)
C36 H36 0.9500
C37 C44 1.410(7)
C38 C39 1.380(7)
C38 H38 0.9500
C40 C97 1.395(8)
C40 C55 1.414(8)
C42 C104 1.390(7)
C42 H42 0.9500
C43 C60 1.395(7)
C45 C53 1.412(8)
C45 C60 1.444(8)
C46 C77 1.355(8)
C46 C50 1.398(8)
C47 C62 1.357(9)
C47 H47 0.9500
C48 C105 1.375(8)
C49 C108 1.419(8)
C50 C109 1.374(9)
C50 C74 1.455(9)
C51 C60 1.418(8)
C51 H51 0.9500
C52 C80 1.389(8)
C52 H52 0.9500
C53 C92 1.359(8)
C53 H53 0.9500
C54 C59 1.358(8)
C54 H54 0.9500
C56 C74 1.413(8)
C57 C58 1.407(9)
C57 H57 0.9500
C58 C110 1.376(9)
C58 H58 0.9500
C59 C91 1.400(8)
C59 H59 0.9500
C61 H61 0.9500
C62 H62 0.9500
C63 C65 1.381(7)
C63 C66 1.389(7)
C64 C70 1.392(7)
C64 H64 0.9500
C65 C101 1.379(7)
C65 H65 0.9500
C66 H66 0.9500
C67 C101 1.399(7)
C67 H67 0.9500
C68 C69 1.377(7)
C68 C88 1.380(7)
C69 H69 0.9500
C70 C88 1.381(7)
C71 C100 1.359(8)
C71 C73 1.393(8)
C71 H71 0.9500
C72 C81 1.394(7)
C72 C75 1.409(7)
C72 C78 1.436(8)
C73 H73 0.9500
C74 C76 1.405(9)
C75 C93 1.400(7)
C76 C111 1.390(10)
C76 H76 0.9500
C77 C116 1.370(9)
C77 H77 0.9500
C78 C89 1.405(8)
C78 C98 1.405(7)
C79 H79 0.9500
C80 C92 1.400(9)
C80 H80 0.9500
C81 C83 1.387(8)
C81 H81 0.9500
C82 C85 1.388(8)
C82 H82 0.9500
C83 C86 1.388(8)
C83 H83 0.9500
C84 C95 1.394(8)
C84 C94 1.396(9)
C84 C99 1.426(9)
C85 C89 1.392(8)
C85 H85 0.9500
C86 C93 1.384(8)
C86 H86 0.9500
C87 H87 0.9500
C88 H88 0.9500
C90 C112 1.373(9)
C90 C99 1.410(8)
C91 C120 1.376(8)
C91 H91 0.9500
C92 H92 0.9500
C93 H93 0.9500
C94 C102 1.376(10)
C94 H94 0.9500
C95 C106 1.376(8)
C96 C97 1.375(8)
C96 C114 1.414(9)
C96 H96 0.9500
C97 H97 0.9500
C98 H98 0.9500
C99 C119 1.400(8)
C100 H100 0.9500
C102 C103 1.409(10)
C102 H102 0.9500
C103 C106 1.399(8)
C103 H103 0.9500
C104 H104 0.9500
C105 H105 0.9500
C106 H106 0.9500
C107 C115 1.379(10)
C107 C119 1.394(10)
C107 H107 0.9500
C108 C110 1.391(8)
C109 C117 1.363(10)
C109 H109 0.9500
C110 H110 0.9500
C111 C113 1.386(10)
C111 H111 0.9500
C112 C115 1.394(9)
C112 H112 0.9500
C113 H113 0.9500
C114 H114 0.9500
C115 H115 0.9500
C116 C117 1.372(10)
C116 H116 0.9500
C117 H117 0.9500
C119 H2 0.9500
C120 H3 0.9500
C1 Cl2 1.683(9)
C1 Cl1 1.793(8)
C1 H1A 0.9900
C1 H1B 0.9900
C2 Cl4 1.763(9)
C2 Cl3 1.795(11)
C2 H2A 0.9900
C2 H2B 0.9900
Cl5 C3 1.705(9)
C3 Cl6 1.739(11)
C3 H3A 0.9900
C3 H3B 0.9900

loop_
_platon_squeeze_void_nr
_platon_squeeze_void_average_x
_platon_squeeze_void_average_y
_platon_squeeze_void_average_z
_platon_squeeze_void_volume
_platon_squeeze_void_count_electrons
1 0.573 0.072 0.334 130.8 31.6
2 0.427 -0.072 0.666 130.8 32.1
3 0.180 0.049 0.033 12.8 -0.3
4 0.573 0.428 0.834 130.7 31.7
5 0.427 0.572 0.166 130.7 32.2
6 0.180 0.450 0.533 12.7 -0.1
7 0.820 0.549 0.467 12.8 -0.2
8 0.820 0.950 0.967 12.8 -0.1
